data_1527103
loop_
_publ_author_name
'Bacmann, M.'
'Soubeyroux, J.L.'
'Barrett, R.'
'Fruchart, D.'
'Fruchart, R.'
'Zach, R.'
'Niziol, S.'

_publ_section_title
;
 Magnetoelastic transition and anti-ferromagnetic ordering in the system
 Mn Fe P1-y Asy
;
_journal_name_full 'Journal of Magnetism and Magnetic Materials'
_journal_page_first 59
_journal_page_last 67
_journal_volume 134
_journal_year 1994
_chemical_formula_sum 'As0.2 Fe1.042 Mn0.958 P0.8'
_chemical_name_systematic 'Fe1.042 Mn0.958 (As0.2 P0.8)'
_space_group_IT_number 189
_symmetry_space_group_name_Hall 'P -6 -2'
_symmetry_space_group_name_H-M 'P -6 2 m'
_cell_angle_alpha 90
_cell_angle_beta 90
_cell_angle_gamma 120
_cell_formula_units_Z 3
_cell_length_a 6.06
_cell_length_b 6.06
_cell_length_c 3.459
_cell_volume 110.009
_citation_journal_id_ASTM JMMMDC
_cod_data_source_file Bacmann_JMMMDC_1994_197.cif
_cod_data_source_block As0.2Fe1.042Mn0.958P0.8
_cod_original_cell_volume 110.0086
_cod_database_code 1527103

loop_
_symmetry_equiv_pos_as_xyz
x,y,z
-x+y,-x,-z
-y,x-y,z
x,y,-z
-x+y,-x,z
-y,x-y,-z
y,x,z
x-y,-y,-z
-x,-x+y,z
y,x,-z
x-y,-y,z
-x,-x+y,-z

loop_
_atom_site_label
_atom_site_type_symbol
_atom_site_fract_x
_atom_site_fract_y
_atom_site_fract_z
_atom_site_occupancy
_atom_site_U_iso_or_equiv
P2 P 0.3333 0.6667 0 0.8 0.0
As1 As 0 0 0.5 0.2 0.0
Fe2 Fe 0.5862 0 0.5 0.085 0.0
As2 As 0.3333 0.6667 0 0.2 0.0
Fe1 Fe 0.252 0 0 0.957 0.0
Mn2 Mn 0.5862 0 0.5 0.915 0.0
Mn1 Mn 0.252 0 0 0.043 0.0
P1 P 0 0 0.5 0.8 0.0
